data_7704269
loop_
_publ_author_name
'Shvydkiy, Nikita V.'
'Dlin, Egor A.'
'Ivanov, Klimentiy V.'
'Buyanovskaya, Anastasiya G.'
'Nelyubina, Yulia V.'
'Perekalin, Dmitry S.'

_publ_section_title
;
 Synthesis and reactivity of cyclobutadiene nickel bromide.
;
_journal_issue 20
_journal_name_full 'Dalton transactions (Cambridge, England : 2003)'
_journal_page_first 6801
_journal_page_last 6806
_journal_paper_doi 10.1039/d0dt01510e
_journal_volume 49
_journal_year 2020
_chemical_formula_moiety 'C30 H35 Br2 Ni P'
_chemical_formula_sum 'C30 H35 Br2 Ni P'
_chemical_formula_weight 645.08
_space_group_crystal_system monoclinic
_space_group_IT_number 14
_space_group_name_Hall '-P 2ybc'
_space_group_name_H-M_alt 'P 1 21/c 1'
_atom_sites_solution_hydrogens geom
_atom_sites_solution_primary dual
_audit_creation_date 2020-03-13
_audit_creation_method
;
Olex2 1.2
(compiled 2018.05.29 svn.r3508 for OlexSys, GUI svn.r5506)
;
_audit_update_record
;
2020-03-13 deposited with the CCDC.	2020-04-30 downloaded from the CCDC.
;
_cell_angle_alpha 90
_cell_angle_beta 139.294(2)
_cell_angle_gamma 90
_cell_formula_units_Z 4
_cell_length_a 16.6563(12)
_cell_length_b 14.3947(11)
_cell_length_c 17.3244(15)
_cell_measurement_reflns_used 4847
_cell_measurement_temperature 120
_cell_measurement_theta_max 26.71
_cell_measurement_theta_min 2.29
_cell_volume 2709.0(4)
_computing_molecular_graphics 'Olex2 (Dolomanov et al., 2009)'
_computing_publication_material 'Olex2 (Dolomanov et al., 2009)'
_computing_structure_refinement 'XL (Sheldrick, 2008)'
_computing_structure_solution 'ShelXT (Sheldrick, 2015)'
_diffrn_ambient_temperature 120
_diffrn_measured_fraction_theta_full 1.000
_diffrn_measured_fraction_theta_max 1.000
_diffrn_measurement_device_type 'Bruker APEX-II CCD'
_diffrn_measurement_method '\f and \w scans'
_diffrn_radiation_monochromator graphite
_diffrn_radiation_type MoK\a
_diffrn_radiation_wavelength 0.71073
_diffrn_reflns_av_R_equivalents 0.0661
_diffrn_reflns_av_unetI/netI 0.0512
_diffrn_reflns_Laue_measured_fraction_full 1.000
_diffrn_reflns_Laue_measured_fraction_max 1.000
_diffrn_reflns_limit_h_max 21
_diffrn_reflns_limit_h_min -21
_diffrn_reflns_limit_k_max 19
_diffrn_reflns_limit_k_min -19
_diffrn_reflns_limit_l_max 22
_diffrn_reflns_limit_l_min -22
_diffrn_reflns_number 30951
_diffrn_reflns_point_group_measured_fraction_full 1.000
_diffrn_reflns_point_group_measured_fraction_max 1.000
_diffrn_reflns_theta_full 25.242
_diffrn_reflns_theta_max 27.998
_diffrn_reflns_theta_min 1.875
_diffrn_standards_number 0
_exptl_absorpt_coefficient_mu 3.743
_exptl_absorpt_correction_T_max 0.7461
_exptl_absorpt_correction_T_min 0.5891
_exptl_absorpt_correction_type multi-scan
_exptl_absorpt_process_details
;
SADABS-2008/1 (Bruker,2008) was used for absorption correction.
wR2(int) was 0.0825 before and 0.0560 after correction.
The Ratio of minimum to maximum transmission is 0.7896.
The \l/2 correction factor is 0.0015.
;
_exptl_crystal_colour black
_exptl_crystal_colour_primary black
_exptl_crystal_density_diffrn 1.582
_exptl_crystal_description prism
_exptl_crystal_F_000 1312
_exptl_crystal_size_max 0.25
_exptl_crystal_size_mid 0.15
_exptl_crystal_size_min 0.15
_refine_diff_density_max 0.922
_refine_diff_density_min -0.418
_refine_diff_density_rms 0.100
_refine_ls_extinction_method none
_refine_ls_goodness_of_fit_ref 1.022
_refine_ls_hydrogen_treatment constr
_refine_ls_matrix_type full
_refine_ls_number_parameters 311
_refine_ls_number_reflns 6538
_refine_ls_number_restraints 0
_refine_ls_restrained_S_all 1.022
_refine_ls_R_factor_all 0.0567
_refine_ls_R_factor_gt 0.0362
_refine_ls_shift/su_max 0.001
_refine_ls_shift/su_mean 0.000
_refine_ls_structure_factor_coef Fsqd
_refine_ls_weighting_details 'w=1/[\s^2^(Fo^2^)+(0.0312P)^2^+1.8015P] where P=(Fo^2^+2Fc^2^)/3'
_refine_ls_weighting_scheme calc
_refine_ls_wR_factor_gt 0.0727
_refine_ls_wR_factor_ref 0.0800
_reflns_Friedel_coverage 0.000
_reflns_number_gt 5039
_reflns_number_total 6538
_reflns_threshold_expression 'I > 2\s(I)'
_cod_data_source_file d0dt01510e3.cif
_cod_data_source_block 2a
_cod_depositor_comments 'Adding full bibliography for 7704269--7704273.cif.'
_cod_database_code 7704269
_shelxl_version_number 2014/6
_shelx_space_group_comment
;
The symmetry employed for this shelxl refinement is uniquely defined
by the following loop, which should always be used as a source of
symmetry information in preference to the above space-group names.
They are only intended as comments.
;
_shelx_estimated_absorpt_t_max 0.604
_shelx_estimated_absorpt_t_min 0.455
_olex2_refinement_description
;
1. Fixed Uiso
 At 1.2 times of:
  All C(H) groups, All C(H,H) groups
 At 1.5 times of:
  All C(H,H,H) groups
2.a Secondary CH2 refined with riding coordinates:
 C5(H5A,H5B), C7(H7A,H7B), C9(H9A,H9B), C11(H11A,H11B)
2.b Aromatic/amide H refined with riding coordinates:
 C14(H14), C15(H15), C16(H16), C17(H17), C18(H18), C20(H20), C21(H21),
 C22(H22), C23(H23), C24(H24), C26(H26), C27(H27), C28(H28), C29(H29), C30(H30)
2.c Idealised Me refined as rotating group:
 C6(H6A,H6B,H6C), C8(H8A,H8B,H8C), C10(H10A,H10B,H10C), C12(H12A,H12B,H12C)
;
_olex2_submission_special_instructions 'No special instructions were received'

loop_
_space_group_symop_operation_xyz
'x, y, z'
'-x, y+1/2, -z+1/2'
'-x, -y, -z'
'x, -y-1/2, z-1/2'

loop_
_atom_site_label
_atom_site_type_symbol
_atom_site_fract_x
_atom_site_fract_y
_atom_site_fract_z
_atom_site_U_iso_or_equiv
_atom_site_adp_type
_atom_site_occupancy
_atom_site_site_symmetry_order
_atom_site_calc_flag
_atom_site_refinement_flags_posn
_atom_site_refinement_flags_adp
_atom_site_refinement_flags_occupancy
_atom_site_disorder_assembly
_atom_site_disorder_group
Br1 Br 1.01291(3) 0.75785(2) 0.58296(3) 0.02004(8) Uani 1 1 d . . . . .
Br2 Br 0.91067(3) 0.84439(2) 0.69465(3) 0.02111(8) Uani 1 1 d . . . . .
Ni1 Ni 0.88916(3) 0.70495(3) 0.60013(3) 0.01390(9) Uani 1 1 d . . . . .
P1 P 0.70280(7) 0.73747(5) 0.40592(7) 0.01440(16) Uani 1 1 d . . . . .
C1 C 0.9278(3) 0.56795(19) 0.6147(3) 0.0148(6) Uani 1 1 d . . . . .
C2 C 0.8337(3) 0.5789(2) 0.6057(3) 0.0161(6) Uani 1 1 d . . . . .
C3 C 0.9234(3) 0.6215(2) 0.7217(3) 0.0179(6) Uani 1 1 d . . . . .
C4 C 1.0173(3) 0.6103(2) 0.7313(3) 0.0174(6) Uani 1 1 d . . . . .
C5 C 0.9434(3) 0.5157(2) 0.5522(3) 0.0186(6) Uani 1 1 d . . . . .
H5A H 1.0296 0.4936 0.6118 0.022 Uiso 1 1 calc R . . . .
H5B H 0.9301 0.5592 0.4990 0.022 Uiso 1 1 calc R . . . .
C6 C 0.8585(3) 0.4328(2) 0.4795(3) 0.0239(7) Uani 1 1 d . . . . .
H6A H 0.8736 0.3874 0.5316 0.036 Uiso 1 1 calc GR . . . .
H6B H 0.8744 0.4041 0.4408 0.036 Uiso 1 1 calc GR . . . .
H6C H 0.7726 0.4536 0.4193 0.036 Uiso 1 1 calc GR . . . .
C7 C 0.7116(3) 0.5352(2) 0.5325(3) 0.0219(7) Uani 1 1 d . . . . .
H7A H 0.6634 0.5314 0.4490 0.026 Uiso 1 1 calc R . . . .
H7B H 0.6650 0.5737 0.5359 0.026 Uiso 1 1 calc R . . . .
C8 C 0.7309(3) 0.4377(2) 0.5798(3) 0.0277(8) Uani 1 1 d . . . . .
H8A H 0.7714 0.4423 0.6597 0.042 Uiso 1 1 calc GR . . . .
H8B H 0.7826 0.4014 0.5822 0.042 Uiso 1 1 calc GR . . . .
H8C H 0.6510 0.4069 0.5276 0.042 Uiso 1 1 calc GR . . . .
C9 C 0.9208(3) 0.6451(2) 0.8034(3) 0.0240(7) Uani 1 1 d . . . . .
H9A H 0.8368 0.6653 0.7568 0.029 Uiso 1 1 calc R . . . .
H9B H 0.9779 0.6973 0.8552 0.029 Uiso 1 1 calc R . . . .
C10 C 0.9580(4) 0.5618(2) 0.8795(3) 0.0321(8) Uani 1 1 d . . . . .
H10A H 0.9624 0.5803 0.9371 0.048 Uiso 1 1 calc GR . . . .
H10B H 1.0387 0.5391 0.9215 0.048 Uiso 1 1 calc GR . . . .
H10C H 0.8968 0.5123 0.8289 0.048 Uiso 1 1 calc GR . . . .
C11 C 1.1546(3) 0.6123(2) 0.8291(3) 0.0221(7) Uani 1 1 d . . . . .
H11A H 1.1814 0.6148 0.7941 0.027 Uiso 1 1 calc R . . . .
H11B H 1.1861 0.5536 0.8744 0.027 Uiso 1 1 calc R . . . .
C12 C 1.2121(3) 0.6930(3) 0.9140(3) 0.0377(9) Uani 1 1 d . . . . .
H12A H 1.1868 0.6910 0.9498 0.057 Uiso 1 1 calc GR . . . .
H12B H 1.1848 0.7515 0.8709 0.057 Uiso 1 1 calc GR . . . .
H12C H 1.3020 0.6886 0.9762 0.057 Uiso 1 1 calc GR . . . .
C13 C 0.6609(3) 0.6489(2) 0.3040(3) 0.0161(6) Uani 1 1 d . . . . .
C14 C 0.7333(3) 0.6435(2) 0.2895(3) 0.0192(6) Uani 1 1 d . . . . .
H14 H 0.8001 0.6853 0.3311 0.023 Uiso 1 1 calc R . . . .
C15 C 0.7079(3) 0.5778(2) 0.2152(3) 0.0215(7) Uani 1 1 d . . . . .
H15 H 0.7558 0.5760 0.2042 0.026 Uiso 1 1 calc R . . . .
C16 C 0.6134(3) 0.5146(2) 0.1566(3) 0.0235(7) Uani 1 1 d . . . . .
H16 H 0.5974 0.4690 0.1065 0.028 Uiso 1 1 calc R . . . .
C17 C 0.5420(3) 0.5179(2) 0.1709(3) 0.0233(7) Uani 1 1 d . . . . .
H17 H 0.4774 0.4743 0.1311 0.028 Uiso 1 1 calc R . . . .
C18 C 0.5654(3) 0.5851(2) 0.2438(3) 0.0181(6) Uani 1 1 d . . . . .
H18 H 0.5157 0.5875 0.2527 0.022 Uiso 1 1 calc R . . . .
C19 C 0.6884(3) 0.8453(2) 0.3388(3) 0.0175(6) Uani 1 1 d . . . . .
C20 C 0.6211(3) 0.8484(2) 0.2214(3) 0.0232(7) Uani 1 1 d . . . . .
H20 H 0.5880 0.7928 0.1763 0.028 Uiso 1 1 calc R . . . .
C21 C 0.6022(3) 0.9321(2) 0.1700(3) 0.0255(7) Uani 1 1 d . . . . .
H21 H 0.5576 0.9329 0.0903 0.031 Uiso 1 1 calc R . . . .
C22 C 0.6472(3) 1.0141(2) 0.2326(3) 0.0278(8) Uani 1 1 d . . . . .
H22 H 0.6336 1.0713 0.1968 0.033 Uiso 1 1 calc R . . . .
C23 C 0.7121(3) 1.0113(2) 0.3482(3) 0.0334(9) Uani 1 1 d . . . . .
H23 H 0.7426 1.0675 0.3919 0.040 Uiso 1 1 calc R . . . .
C24 C 0.7340(3) 0.9278(2) 0.4021(3) 0.0269(8) Uani 1 1 d . . . . .
H24 H 0.7803 0.9271 0.4824 0.032 Uiso 1 1 calc R . . . .
C25 C 0.5689(3) 0.7483(2) 0.3719(3) 0.0165(6) Uani 1 1 d . . . . .
C26 C 0.4490(3) 0.7537(2) 0.2541(3) 0.0190(6) Uani 1 1 d . . . . .
H26 H 0.4368 0.7520 0.1910 0.023 Uiso 1 1 calc R . . . .
C27 C 0.3480(3) 0.7614(2) 0.2295(3) 0.0217(7) Uani 1 1 d . . . . .
H27 H 0.2671 0.7633 0.1498 0.026 Uiso 1 1 calc R . . . .
C28 C 0.3654(3) 0.7665(2) 0.3214(3) 0.0237(7) Uani 1 1 d . . . . .
H28 H 0.2965 0.7709 0.3047 0.028 Uiso 1 1 calc R . . . .
C29 C 0.4841(3) 0.7651(2) 0.4381(3) 0.0225(7) Uani 1 1 d . . . . .
H29 H 0.4963 0.7707 0.5011 0.027 Uiso 1 1 calc R . . . .
C30 C 0.5847(3) 0.7557(2) 0.4627(3) 0.0186(6) Uani 1 1 d . . . . .
H30 H 0.6654 0.7543 0.5426 0.022 Uiso 1 1 calc R . . . .

loop_
_atom_site_aniso_label
_atom_site_aniso_U_11
_atom_site_aniso_U_22
_atom_site_aniso_U_33
_atom_site_aniso_U_23
_atom_site_aniso_U_13
_atom_site_aniso_U_12
Br1 0.01935(16) 0.02064(17) 0.02432(17) 0.00110(12) 0.01773(15) -0.00119(12)
Br2 0.02462(17) 0.01726(16) 0.02049(16) -0.00337(12) 0.01683(15) 0.00036(12)
Ni1 0.01409(19) 0.01372(19) 0.01461(19) -0.00117(15) 0.01108(17) -0.00056(15)
P1 0.0141(4) 0.0149(4) 0.0147(4) -0.0007(3) 0.0110(3) 0.0000(3)
C1 0.0176(15) 0.0117(14) 0.0176(15) 0.0042(11) 0.0140(14) 0.0029(11)
C2 0.0194(16) 0.0122(14) 0.0203(16) 0.0021(12) 0.0160(14) 0.0018(12)
C3 0.0211(16) 0.0151(15) 0.0202(16) 0.0018(12) 0.0164(15) 0.0009(12)
C4 0.0198(16) 0.0170(15) 0.0188(15) 0.0043(12) 0.0156(14) 0.0037(12)
C5 0.0186(16) 0.0189(16) 0.0206(16) -0.0011(12) 0.0155(14) 0.0012(12)
C6 0.0280(18) 0.0204(17) 0.0267(18) -0.0029(13) 0.0217(16) -0.0015(14)
C7 0.0162(16) 0.0238(17) 0.0240(17) 0.0017(13) 0.0148(15) -0.0010(13)
C8 0.0291(19) 0.0198(17) 0.041(2) -0.0004(15) 0.0283(18) -0.0022(14)
C9 0.0333(19) 0.0246(17) 0.0248(18) 0.0011(14) 0.0250(17) 0.0044(14)
C10 0.045(2) 0.031(2) 0.029(2) 0.0028(15) 0.0304(19) 0.0023(17)
C11 0.0175(16) 0.0220(17) 0.0185(16) 0.0027(13) 0.0113(15) 0.0002(13)
C12 0.028(2) 0.035(2) 0.030(2) -0.0088(16) 0.0165(18) -0.0057(17)
C13 0.0172(15) 0.0155(15) 0.0140(15) 0.0000(11) 0.0113(14) 0.0004(12)
C14 0.0159(15) 0.0197(16) 0.0202(16) 0.0005(12) 0.0132(14) 0.0009(12)
C15 0.0258(17) 0.0216(16) 0.0228(17) 0.0062(13) 0.0200(16) 0.0071(14)
C16 0.0301(19) 0.0183(16) 0.0177(16) 0.0017(12) 0.0169(16) 0.0066(14)
C17 0.0225(17) 0.0192(16) 0.0197(17) -0.0049(13) 0.0136(15) -0.0042(13)
C18 0.0152(15) 0.0186(16) 0.0168(15) 0.0000(12) 0.0111(14) 0.0007(12)
C19 0.0188(16) 0.0178(15) 0.0219(16) 0.0029(12) 0.0171(15) 0.0035(12)
C20 0.0288(18) 0.0200(16) 0.0256(18) 0.0005(13) 0.0220(16) 0.0001(14)
C21 0.0282(19) 0.0291(18) 0.0237(18) 0.0054(14) 0.0209(16) 0.0047(15)
C22 0.0278(19) 0.0245(18) 0.035(2) 0.0121(15) 0.0246(18) 0.0079(15)
C23 0.038(2) 0.0182(18) 0.030(2) 0.0003(14) 0.0219(19) 0.0003(15)
C24 0.0270(19) 0.0223(17) 0.0214(17) 0.0013(13) 0.0155(16) 0.0016(14)
C25 0.0149(15) 0.0138(15) 0.0188(15) -0.0004(12) 0.0122(13) 0.0008(12)
C26 0.0189(16) 0.0189(16) 0.0164(15) -0.0007(12) 0.0126(14) 0.0015(12)
C27 0.0152(16) 0.0180(16) 0.0220(17) 0.0002(13) 0.0114(14) 0.0026(12)
C28 0.0203(17) 0.0168(16) 0.038(2) 0.0011(14) 0.0231(17) 0.0042(13)
C29 0.0265(18) 0.0241(17) 0.0268(18) 0.0038(14) 0.0230(16) 0.0060(14)
C30 0.0201(16) 0.0161(15) 0.0181(16) 0.0032(12) 0.0141(14) 0.0041(12)

loop_
_atom_type_symbol
_atom_type_description
_atom_type_scat_dispersion_real
_atom_type_scat_dispersion_imag
_atom_type_scat_source
C C 0.0033 0.0016 'International Tables Vol C Tables 4.2.6.8 and 6.1.1.4'
H H 0.0000 0.0000 'International Tables Vol C Tables 4.2.6.8 and 6.1.1.4'
Br Br -0.2901 2.4595 'International Tables Vol C Tables 4.2.6.8 and 6.1.1.4'
Ni Ni 0.3393 1.1124 'International Tables Vol C Tables 4.2.6.8 and 6.1.1.4'
P P 0.1023 0.0942 'International Tables Vol C Tables 4.2.6.8 and 6.1.1.4'

loop_
_geom_angle_atom_site_label_1
_geom_angle_atom_site_label_2
_geom_angle_atom_site_label_3
_geom_angle
_geom_angle_site_symmetry_1
_geom_angle_site_symmetry_3
_geom_angle_publ_flag
Br1 Ni1 Br2 96.798(17) . . ?
P1 Ni1 Br1 94.97(3) . . ?
P1 Ni1 Br2 99.34(2) . . ?
C1 Ni1 Br1 95.86(8) . . ?
C1 Ni1 Br2 147.62(8) . . ?
C1 Ni1 P1 109.10(9) . . ?
C1 Ni1 C2 41.69(11) . . ?
C1 Ni1 C3 59.87(11) . . ?
C1 Ni1 C4 41.63(12) . . ?
C2 Ni1 Br1 137.16(8) . . ?
C2 Ni1 Br2 122.25(8) . . ?
C2 Ni1 P1 95.22(9) . . ?
C2 Ni1 C3 40.67(12) . . ?
C3 Ni1 Br1 134.18(9) . . ?
C3 Ni1 Br2 90.44(8) . . ?
C3 Ni1 P1 128.44(9) . . ?
C4 Ni1 Br1 94.43(8) . . ?
C4 Ni1 Br2 107.61(9) . . ?
C4 Ni1 P1 150.12(9) . . ?
C4 Ni1 C2 59.57(12) . . ?
C4 Ni1 C3 40.92(11) . . ?
C13 P1 Ni1 111.82(10) . . ?
C13 P1 C19 101.86(14) . . ?
C19 P1 Ni1 118.56(10) . . ?
C25 P1 Ni1 116.76(10) . . ?
C25 P1 C13 105.54(14) . . ?
C25 P1 C19 100.39(13) . . ?
C2 C1 Ni1 70.64(16) . . ?
C2 C1 C5 137.6(3) . . ?
C4 C1 Ni1 70.10(16) . . ?
C4 C1 C2 89.5(2) . . ?
C4 C1 C5 131.3(3) . . ?
C5 C1 Ni1 127.7(2) . . ?
C1 C2 Ni1 67.66(16) . . ?
C1 C2 C7 134.9(3) . . ?
C3 C2 Ni1 70.51(17) . . ?
C3 C2 C1 90.2(2) . . ?
C3 C2 C7 131.7(3) . . ?
C7 C2 Ni1 134.3(2) . . ?
C2 C3 Ni1 68.82(16) . . ?
C2 C3 C4 90.0(2) . . ?
C2 C3 C9 132.4(3) . . ?
C4 C3 Ni1 68.12(16) . . ?
C4 C3 C9 136.3(3) . . ?
C9 C3 Ni1 130.1(2) . . ?
C1 C4 Ni1 68.27(16) . . ?
C1 C4 C11 131.4(3) . . ?
C3 C4 Ni1 70.96(17) . . ?
C3 C4 C1 90.3(2) . . ?
C3 C4 C11 136.0(3) . . ?
C11 C4 Ni1 131.0(2) . . ?
C1 C5 H5A 108.4 . . ?
C1 C5 H5B 108.4 . . ?
C1 C5 C6 115.5(3) . . ?
H5A C5 H5B 107.5 . . ?
C6 C5 H5A 108.4 . . ?
C6 C5 H5B 108.4 . . ?
C5 C6 H6A 109.5 . . ?
C5 C6 H6B 109.5 . . ?
C5 C6 H6C 109.5 . . ?
H6A C6 H6B 109.5 . . ?
H6A C6 H6C 109.5 . . ?
H6B C6 H6C 109.5 . . ?
C2 C7 H7A 109.8 . . ?
C2 C7 H7B 109.8 . . ?
C2 C7 C8 109.5(3) . . ?
H7A C7 H7B 108.2 . . ?
C8 C7 H7A 109.8 . . ?
C8 C7 H7B 109.8 . . ?
C7 C8 H8A 109.5 . . ?
C7 C8 H8B 109.5 . . ?
C7 C8 H8C 109.5 . . ?
H8A C8 H8B 109.5 . . ?
H8A C8 H8C 109.5 . . ?
H8B C8 H8C 109.5 . . ?
C3 C9 H9A 109.5 . . ?
C3 C9 H9B 109.5 . . ?
C3 C9 C10 110.9(3) . . ?
H9A C9 H9B 108.0 . . ?
C10 C9 H9A 109.5 . . ?
C10 C9 H9B 109.5 . . ?
C9 C10 H10A 109.5 . . ?
C9 C10 H10B 109.5 . . ?
C9 C10 H10C 109.5 . . ?
H10A C10 H10B 109.5 . . ?
H10A C10 H10C 109.5 . . ?
H10B C10 H10C 109.5 . . ?
C4 C11 H11A 108.6 . . ?
C4 C11 H11B 108.6 . . ?
C4 C11 C12 114.5(3) . . ?
H11A C11 H11B 107.6 . . ?
C12 C11 H11A 108.6 . . ?
C12 C11 H11B 108.6 . . ?
C11 C12 H12A 109.5 . . ?
C11 C12 H12B 109.5 . . ?
C11 C12 H12C 109.5 . . ?
H12A C12 H12B 109.5 . . ?
H12A C12 H12C 109.5 . . ?
H12B C12 H12C 109.5 . . ?
C14 C13 P1 117.3(2) . . ?
C18 C13 P1 124.2(2) . . ?
C18 C13 C14 118.5(3) . . ?
C13 C14 H14 119.8 . . ?
C15 C14 C13 120.4(3) . . ?
C15 C14 H14 119.8 . . ?
C14 C15 H15 119.7 . . ?
C14 C15 C16 120.6(3) . . ?
C16 C15 H15 119.7 . . ?
C15 C16 H16 120.1 . . ?
C15 C16 C17 119.9(3) . . ?
C17 C16 H16 120.1 . . ?
C16 C17 H17 120.0 . . ?
C16 C17 C18 119.9(3) . . ?
C18 C17 H17 120.0 . . ?
C13 C18 H18 119.6 . . ?
C17 C18 C13 120.7(3) . . ?
C17 C18 H18 119.6 . . ?
C20 C19 P1 121.6(2) . . ?
C24 C19 P1 119.4(2) . . ?
C24 C19 C20 118.6(3) . . ?
C19 C20 H20 119.8 . . ?
C21 C20 C19 120.4(3) . . ?
C21 C20 H20 119.8 . . ?
C20 C21 H21 119.5 . . ?
C22 C21 C20 121.1(3) . . ?
C22 C21 H21 119.5 . . ?
C21 C22 H22 120.7 . . ?
C23 C22 C21 118.6(3) . . ?
C23 C22 H22 120.7 . . ?
C22 C23 H23 119.4 . . ?
C22 C23 C24 121.2(3) . . ?
C24 C23 H23 119.4 . . ?
C19 C24 C23 120.1(3) . . ?
C19 C24 H24 120.0 . . ?
C23 C24 H24 120.0 . . ?
C26 C25 P1 121.1(2) . . ?
C30 C25 P1 120.2(2) . . ?
C30 C25 C26 118.7(3) . . ?
C25 C26 H26 119.8 . . ?
C27 C26 C25 120.4(3) . . ?
C27 C26 H26 119.8 . . ?
C26 C27 H27 120.0 . . ?
C28 C27 C26 120.0(3) . . ?
C28 C27 H27 120.0 . . ?
C27 C28 H28 120.1 . . ?
C27 C28 C29 119.9(3) . . ?
C29 C28 H28 120.1 . . ?
C28 C29 H29 119.9 . . ?
C30 C29 C28 120.1(3) . . ?
C30 C29 H29 119.9 . . ?
C25 C30 H30 119.6 . . ?
C29 C30 C25 120.8(3) . . ?
C29 C30 H30 119.6 . . ?

loop_
_geom_bond_atom_site_label_1
_geom_bond_atom_site_label_2
_geom_bond_distance
_geom_bond_site_symmetry_2
_geom_bond_publ_flag
Br1 Ni1 2.4179(5) . ?
Br2 Ni1 2.4390(5) . ?
Ni1 P1 2.3109(9) . ?
Ni1 C1 2.030(3) . ?
Ni1 C2 2.070(3) . ?
Ni1 C3 2.093(3) . ?
Ni1 C4 2.055(3) . ?
P1 C13 1.834(3) . ?
P1 C19 1.842(3) . ?
P1 C25 1.830(3) . ?
C1 C2 1.460(4) . ?
C1 C4 1.452(4) . ?
C1 C5 1.496(4) . ?
C2 C3 1.447(4) . ?
C2 C7 1.493(4) . ?
C3 C4 1.451(4) . ?
C3 C9 1.490(4) . ?
C4 C11 1.492(4) . ?
C5 H5A 0.9900 . ?
C5 H5B 0.9900 . ?
C5 C6 1.519(4) . ?
C6 H6A 0.9800 . ?
C6 H6B 0.9800 . ?
C6 H6C 0.9800 . ?
C7 H7A 0.9900 . ?
C7 H7B 0.9900 . ?
C7 C8 1.531(4) . ?
C8 H8A 0.9800 . ?
C8 H8B 0.9800 . ?
C8 H8C 0.9800 . ?
C9 H9A 0.9900 . ?
C9 H9B 0.9900 . ?
C9 C10 1.524(4) . ?
C10 H10A 0.9800 . ?
C10 H10B 0.9800 . ?
C10 H10C 0.9800 . ?
C11 H11A 0.9900 . ?
C11 H11B 0.9900 . ?
C11 C12 1.514(5) . ?
C12 H12A 0.9800 . ?
C12 H12B 0.9800 . ?
C12 H12C 0.9800 . ?
C13 C14 1.408(4) . ?
C13 C18 1.396(4) . ?
C14 H14 0.9500 . ?
C14 C15 1.380(4) . ?
C15 H15 0.9500 . ?
C15 C16 1.383(5) . ?
C16 H16 0.9500 . ?
C16 C17 1.388(5) . ?
C17 H17 0.9500 . ?
C17 C18 1.392(4) . ?
C18 H18 0.9500 . ?
C19 C20 1.393(4) . ?
C19 C24 1.388(4) . ?
C20 H20 0.9500 . ?
C20 C21 1.384(4) . ?
C21 H21 0.9500 . ?
C21 C22 1.379(5) . ?
C22 H22 0.9500 . ?
C22 C23 1.377(5) . ?
C23 H23 0.9500 . ?
C23 C24 1.392(5) . ?
C24 H24 0.9500 . ?
C25 C26 1.407(4) . ?
C25 C30 1.389(4) . ?
C26 H26 0.9500 . ?
C26 C27 1.391(4) . ?
C27 H27 0.9500 . ?
C27 C28 1.387(5) . ?
C28 H28 0.9500 . ?
C28 C29 1.392(5) . ?
C29 H29 0.9500 . ?
C29 C30 1.388(4) . ?
C30 H30 0.9500 . ?
